data_1571231
loop_
_publ_author_name
'M Zahir, F Zahra'
'Hay, Moya A.'
'Janetzki, Jett T.'
'Gable, Robert W.'
'Goerigk, Lars'
'Boskovic, Colette'

_publ_section_title
;
 Predicting valence tautomerism in diverse cobalt-dioxolene complexes:
 elucidation of the role of ligands and solvent.
;
_journal_issue 15
_journal_name_full 'Chemical science'
_journal_page_first 5694
_journal_page_last 5710
_journal_paper_doi 10.1039/d3sc04493a
_journal_volume 15
_journal_year 2024
_chemical_formula_moiety 'C30 H34 Co N4 O2, C24 H20 B'
_chemical_formula_sum 'C54 H54 B Co N4 O2'
_chemical_formula_weight 860.75
_space_group_crystal_system monoclinic
_space_group_IT_number 14
_space_group_name_Hall '-P 2yn'
_space_group_name_H-M_alt 'P 1 21/n 1'
_atom_sites_solution_hydrogens geom
_audit_creation_date 2023-05-19
_audit_creation_method
;
Olex2 1.5
(compiled 2023.03.06 svn.rbb2c1857 for OlexSys, GUI svn.r6748)
;
_audit_update_record
;
2023-08-08 deposited with the CCDC.	2024-03-11 downloaded from the CCDC.
;
_cell_angle_alpha 90
_cell_angle_beta 95.64(3)
_cell_angle_gamma 90
_cell_formula_units_Z 4
_cell_length_a 20.464(4)
_cell_length_b 9.7080(19)
_cell_length_c 23.147(5)
_cell_measurement_reflns_used 1357
_cell_measurement_temperature 276.0(2)
_cell_measurement_theta_max 25.7
_cell_measurement_theta_min 2.51
_cell_volume 4576.2(16)
_computing_cell_refinement 'XDS (Kabsch, 2010)'
_computing_data_collection 'AS QEGUI'
_computing_data_reduction 'XDS (Kabsch, 2010)'
_computing_molecular_graphics 'Olex2 1.5 (Dolomanov et al., 2009)'
_computing_publication_material 'Olex2 1.5 (Dolomanov et al., 2009)'
_computing_structure_refinement 'SHELXL 2019/3 (Sheldrick, 2015)'
_computing_structure_solution 'SHELXT  (Sheldrick, 2015)'
_diffrn_ambient_temperature 276.0(2)
_diffrn_detector_area_resol_mean 13.3
_diffrn_measured_fraction_theta_full 0.997
_diffrn_measured_fraction_theta_max 0.841
_diffrn_measurement_device_type 'MX2 Beamline Australian Synchrotron'
_diffrn_measurement_method 'Omega Scan'
_diffrn_radiation_monochromator 'Silicon Double Crystal'
_diffrn_radiation_type Synchrotron
_diffrn_radiation_wavelength 0.71075
_diffrn_reflns_av_R_equivalents 0.0539
_diffrn_reflns_av_unetI/netI 0.0307
_diffrn_reflns_Laue_measured_fraction_full 0.997
_diffrn_reflns_Laue_measured_fraction_max 0.841
_diffrn_reflns_limit_h_max 30
_diffrn_reflns_limit_h_min -30
_diffrn_reflns_limit_k_max 14
_diffrn_reflns_limit_k_min -14
_diffrn_reflns_limit_l_max 34
_diffrn_reflns_limit_l_min -34
_diffrn_reflns_number 83740
_diffrn_reflns_point_group_measured_fraction_full 0.997
_diffrn_reflns_point_group_measured_fraction_max 0.841
_diffrn_reflns_theta_full 25.242
_diffrn_reflns_theta_max 32.260
_diffrn_reflns_theta_min 1.268
_diffrn_source 'MX2 Beamline Australian Synchrotron'
_exptl_absorpt_coefficient_mu 0.421
_exptl_absorpt_correction_T_max 0.7464
_exptl_absorpt_correction_T_min 0.6415
_exptl_absorpt_correction_type multi-scan
_exptl_absorpt_process_details 'sadabs (Bruker, 2001)'
_exptl_crystal_colour 'Dark Purple'
_exptl_crystal_density_diffrn 1.249
_exptl_crystal_description needle
_exptl_crystal_F_000 1816
_exptl_crystal_recrystallization_method 'grown by slow evaporation from dichloromethane/hexane'
_exptl_crystal_size_max 0.3
_exptl_crystal_size_mid 0.1
_exptl_crystal_size_min 0.02
_refine_diff_density_max 2.032
_refine_diff_density_min -1.324
_refine_diff_density_rms 0.101
_refine_ls_extinction_coef 0.0283(17)
_refine_ls_extinction_expression Fc^*^=kFc[1+0.001xFc^2^\l^3^/sin(2\q)]^-1/4^
_refine_ls_extinction_method 'SHELXL-2019/2 (Sheldrick 2019)'
_refine_ls_goodness_of_fit_ref 1.057
_refine_ls_hydrogen_treatment constr
_refine_ls_matrix_type full
_refine_ls_number_parameters 578
_refine_ls_number_reflns 13668
_refine_ls_number_restraints 1
_refine_ls_restrained_S_all 1.057
_refine_ls_R_factor_all 0.0874
_refine_ls_R_factor_gt 0.0783
_refine_ls_shift/su_max 0.001
_refine_ls_shift/su_mean 0.000
_refine_ls_structure_factor_coef Fsqd
_refine_ls_weighting_details 'w=1/[\s^2^(Fo^2^)+(0.1263P)^2^+2.6233P] where P=(Fo^2^+2Fc^2^)/3'
_refine_ls_weighting_scheme calc
_refine_ls_wR_factor_gt 0.2227
_refine_ls_wR_factor_ref 0.2341
_reflns_Friedel_coverage 0.000
_reflns_number_gt 11368
_reflns_number_total 13668
_reflns_threshold_expression 'I > 2\s(I)'
_cod_data_source_file d3sc04493a3.cif
_cod_data_source_block zz1130_275k_0059m
_cod_depositor_comments 'Adding full bibliography for 1571222--1571238.cif.'
_cod_original_cell_volume 4576.3(16)
_cod_database_code 1571231
_shelx_shelxl_version_number 2019/3
_shelx_space_group_comment
;
The symmetry employed for this shelxl refinement is uniquely defined
by the following loop, which should always be used as a source of
symmetry information in preference to the above space-group names.
They are only intended as comments.
;
_diffrn_measurement_detector_type 'Dectris Eiger 16M'
_olex2_refinement_description
;
1. Fixed Uiso
 At 1.2 times of:
  All C(H) groups, All C(H,H) groups
 At 1.5 times of:
  All C(H,H,H) groups
2. Others
 1*[Sof(H28)+Sof(C29)+Sof(H29A)+Sof(H29B)+Sof(H29C)]+1*[Sof(H22)+Sof(C30)+
 Sof(H30A)+Sof(H30B)+Sof(H30C)]+1*[Sof(H11)+Sof(C31)+Sof(H31A)+Sof(H31B)+
 Sof(H31C)]=2 with esd of 0.000001
 Sof(H28)=1-FVAR(1)
 Sof(C29)=Sof(H29A)=Sof(H29B)=Sof(H29C)=FVAR(1)
 Sof(H22)=1-FVAR(2)
 Sof(C30)=Sof(H30A)=Sof(H30B)=Sof(H30C)=FVAR(2)
 Sof(H11)=1-FVAR(3)
 Sof(C31)=Sof(H31A)=Sof(H31B)=Sof(H31C)=FVAR(3)
3.a Secondary CH2 refined with riding coordinates:
 C16(H16A,H16B), C17(H17A,H17B), C23(H23A,H23B)
3.b Aromatic/amide H refined with riding coordinates:
 C3(H3), C4(H4), C6(H6), C11(H11), C12(H12), C13(H13), C14(H14), C19(H19),
 C20(H20), C21(H21), C22(H22), C25(H25), C26(H26), C27(H27), C28(H28), C33(H33),
  C34(H34), C35(H35), C36(H36), C37(H37), C39(H39), C40(H40), C41(H41),
 C42(H42), C43(H43), C45(H45), C46(H46), C47(H47), C48(H48), C49(H49), C50(H50),
  C52(H52), C53(H53), C54(H54), C55(H55)
3.c Idealised Me refined as rotating group:
 C8(H8A,H8B,H8C), C9(H9A,H9B,H9C), C10(H10A,H10B,H10C), C29(H29A,H29B,H29C),
 C30(H30A,H30B,H30C), C31(H31A,H31B,H31C)
;
_olex2_submission_special_instructions 'No special instructions were received'

loop_
_space_group_symop_operation_xyz
'x, y, z'
'-x+1/2, y+1/2, -z+1/2'
'-x, -y, -z'
'x-1/2, -y-1/2, z-1/2'

loop_
_atom_site_label
_atom_site_type_symbol
_atom_site_fract_x
_atom_site_fract_y
_atom_site_fract_z
_atom_site_U_iso_or_equiv
_atom_site_adp_type
_atom_site_occupancy
_atom_site_site_symmetry_order
_atom_site_calc_flag
_atom_site_refinement_flags_posn
_atom_site_refinement_flags_adp
_atom_site_refinement_flags_occupancy
_atom_site_disorder_assembly
_atom_site_disorder_group
Co1 Co 0.21198(2) 0.53868(3) 0.49128(2) 0.04377(13) Uani 1 1 d . . . . .
O1 O 0.20465(13) 0.5474(2) 0.57049(9) 0.0679(6) Uani 1 1 d . . . . .
O2 O 0.17179(10) 0.7185(2) 0.48537(9) 0.0608(5) Uani 1 1 d . . . . .
N1 N 0.12233(10) 0.4557(2) 0.46927(8) 0.0460(4) Uani 1 1 d . . . . .
N2 N 0.24442(10) 0.3394(2) 0.48543(9) 0.0496(4) Uani 1 1 d . . . . .
N3 N 0.29981(10) 0.6332(2) 0.49195(9) 0.0480(4) Uani 1 1 d . . . . .
N4 N 0.21774(9) 0.54441(18) 0.40628(8) 0.0387(4) Uani 1 1 d . . . . .
C1 C 0.17840(12) 0.6719(3) 0.58460(11) 0.0492(5) Uani 1 1 d . . . . .
C2 C 0.16070(13) 0.7578(3) 0.53869(12) 0.0539(6) Uani 1 1 d . . . . .
C3 C 0.13034(15) 0.8827(3) 0.55159(14) 0.0634(7) Uani 1 1 d . . . . .
H3 H 0.115622 0.942464 0.521719 0.076 Uiso 1 1 calc R U . . .
C4 C 0.12220(16) 0.9173(3) 0.60913(15) 0.0643(7) Uani 1 1 d . . . . .
H4 H 0.102825 1.001173 0.616745 0.077 Uiso 1 1 calc R U . . .
C5 C 0.14257(13) 0.8284(3) 0.65638(14) 0.0579(6) Uani 1 1 d . . . . .
C6 C 0.17023(14) 0.7037(3) 0.64208(13) 0.0587(6) Uani 1 1 d . . . . .
H6 H 0.183413 0.640800 0.671233 0.070 Uiso 1 1 calc R U . . .
C7 C 0.13319(17) 0.8743(4) 0.71733(14) 0.0700(8) Uani 1 1 d . . . . .
C8 C 0.1591(4) 0.7645(7) 0.76146(19) 0.137(3) Uani 1 1 d . . . . .
H8A H 0.131197 0.684938 0.757578 0.206 Uiso 1 1 calc R U . . .
H8B H 0.159414 0.801011 0.800036 0.206 Uiso 1 1 calc R U . . .
H8C H 0.202935 0.739009 0.754372 0.206 Uiso 1 1 calc R U . . .
C9 C 0.0608(2) 0.8999(5) 0.72487(19) 0.0913(12) Uani 1 1 d . . . . .
H9A H 0.042659 0.962642 0.695478 0.137 Uiso 1 1 calc R U . . .
H9B H 0.056979 0.938875 0.762516 0.137 Uiso 1 1 calc R U . . .
H9C H 0.037245 0.814312 0.721353 0.137 Uiso 1 1 calc R U . . .
C10 C 0.1720(3) 1.0025(7) 0.7338(3) 0.134(2) Uani 1 1 d . . . . .
H10A H 0.218049 0.983137 0.734157 0.201 Uiso 1 1 calc R U . . .
H10B H 0.162698 1.032378 0.771645 0.201 Uiso 1 1 calc R U . . .
H10C H 0.160035 1.073838 0.705999 0.201 Uiso 1 1 calc R U . . .
C11 C 0.08306(15) 0.3918(4) 0.50345(12) 0.0707(9) Uani 1 1 d . . . . .
H11 H 0.094305 0.389893 0.543363 0.085 Uiso 0.473(3) 1 calc R U P A 2
C12 C 0.02569(18) 0.3280(5) 0.48025(17) 0.0930(14) Uani 1 1 d . . . . .
H12 H -0.001378 0.284426 0.504594 0.112 Uiso 1 1 calc R U . . .
C13 C 0.00891(17) 0.3294(5) 0.42151(16) 0.0841(11) Uani 1 1 d . . . . .
H13 H -0.029446 0.287036 0.405547 0.101 Uiso 1 1 calc R U . . .
C14 C 0.04975(14) 0.3944(4) 0.38670(12) 0.0647(7) Uani 1 1 d . . . . .
H14 H 0.039771 0.395686 0.346628 0.078 Uiso 1 1 calc R U . . .
C15 C 0.10578(11) 0.4578(2) 0.41177(10) 0.0448(5) Uani 1 1 d . . . . .
C16 C 0.14980(12) 0.5396(3) 0.37681(10) 0.0510(5) Uani 1 1 d . . . . .
H16A H 0.150457 0.498214 0.338735 0.061 Uiso 1 1 calc R U . . .
H16B H 0.132869 0.632596 0.371644 0.061 Uiso 1 1 calc R U . . .
C17 C 0.25740(12) 0.4249(3) 0.39055(10) 0.0474(5) Uani 1 1 d . . . . .
H17A H 0.303422 0.450561 0.393528 0.057 Uiso 1 1 calc R U . . .
H17B H 0.244339 0.398706 0.350648 0.057 Uiso 1 1 calc R U . . .
C18 C 0.24845(11) 0.3060(2) 0.42936(11) 0.0451(5) Uani 1 1 d . . . . .
C19 C 0.24733(16) 0.1718(3) 0.41009(18) 0.0727(9) Uani 1 1 d . . . . .
H19 H 0.248170 0.151293 0.370925 0.087 Uiso 1 1 calc R U . . .
C20 C 0.2449(2) 0.0670(3) 0.4517(3) 0.0906(14) Uani 1 1 d . . . . .
H20 H 0.243385 -0.025035 0.440477 0.109 Uiso 1 1 calc R U . . .
C21 C 0.2447(2) 0.1011(4) 0.5074(2) 0.0909(13) Uani 1 1 d . . . . .
H21 H 0.245860 0.031562 0.535092 0.109 Uiso 1 1 calc R U . . .
C22 C 0.24285(19) 0.2357(4) 0.52501(16) 0.0769(9) Uani 1 1 d . . . . .
H22 H 0.240514 0.256342 0.563993 0.092 Uiso 0.321(3) 1 calc R U P B 2
C23 C 0.25123(13) 0.6748(3) 0.39404(11) 0.0512(5) Uani 1 1 d . . . . .
H23A H 0.220337 0.750780 0.392985 0.061 Uiso 1 1 calc R U . . .
H23B H 0.268675 0.669374 0.356625 0.061 Uiso 1 1 calc R U . . .
C24 C 0.30620(12) 0.6982(2) 0.44128(11) 0.0474(5) Uani 1 1 d . . . . .
C25 C 0.35849(14) 0.7821(3) 0.43306(14) 0.0594(6) Uani 1 1 d . . . . .
H25 H 0.362278 0.823722 0.397350 0.071 Uiso 1 1 calc R U . . .
C26 C 0.40573(15) 0.8030(3) 0.47984(17) 0.0701(8) Uani 1 1 d . . . . .
H26 H 0.440731 0.862514 0.476278 0.084 Uiso 1 1 calc R U . . .
C27 C 0.40034(16) 0.7359(3) 0.53066(15) 0.0676(8) Uani 1 1 d . . . . .
H27 H 0.431778 0.749456 0.561975 0.081 Uiso 1 1 calc R U . . .
C28 C 0.34782(15) 0.6469(3) 0.53601(12) 0.0614(7) Uani 1 1 d . . . . .
H28 H 0.345804 0.596855 0.570042 0.074 Uiso 0.207(3) 1 calc R U P C 2
C29 C 0.3479(2) 0.5554(5) 0.58918(17) 0.0756(12) Uani 0.793(3) 1 d . . P C 1
H29A H 0.313818 0.584399 0.612119 0.113 Uiso 0.793(3) 1 calc R U P C 1
H29B H 0.389677 0.562314 0.611873 0.113 Uiso 0.793(3) 1 calc R U P C 1
H29C H 0.340419 0.461609 0.577185 0.113 Uiso 0.793(3) 1 calc R U P C 1
C30 C 0.2363(5) 0.2602(7) 0.5864(2) 0.127(4) Uani 0.679(3) 1 d . . P B 1
H30A H 0.209176 0.189815 0.600757 0.191 Uiso 0.679(3) 1 calc R U P B 1
H30B H 0.216485 0.348632 0.590958 0.191 Uiso 0.679(3) 1 calc R U P B 1
H30C H 0.278914 0.258149 0.607775 0.191 Uiso 0.679(3) 1 calc R U P B 1
C31 C 0.1009(5) 0.3627(14) 0.5677(3) 0.122(4) Uani 0.527(3) 1 d . . P A 1
H31A H 0.146625 0.382025 0.577639 0.183 Uiso 0.527(3) 1 calc R U P A 1
H31B H 0.092357 0.267668 0.575562 0.183 Uiso 0.527(3) 1 calc R U P A 1
H31C H 0.074968 0.420125 0.590311 0.183 Uiso 0.527(3) 1 calc R U P A 1
C32 C 0.44044(11) 0.2466(3) 0.35500(10) 0.0472(5) Uani 1 1 d . . . . .
C33 C 0.41793(13) 0.1838(3) 0.40359(11) 0.0566(6) Uani 1 1 d . . . . .
H33 H 0.405218 0.091874 0.401079 0.068 Uiso 1 1 calc R U . . .
C34 C 0.41381(15) 0.2535(5) 0.45551(13) 0.0751(10) Uani 1 1 d . . . . .
H34 H 0.399109 0.207500 0.487021 0.090 Uiso 1 1 calc R U . . .
C35 C 0.43134(16) 0.3901(5) 0.46062(17) 0.0847(12) Uani 1 1 d . . . . .
H35 H 0.429026 0.436702 0.495471 0.102 Uiso 1 1 calc R U . . .
C36 C 0.45218(17) 0.4562(4) 0.41369(19) 0.0793(11) Uani 1 1 d . . . . .
H36 H 0.463361 0.549005 0.416350 0.095 Uiso 1 1 calc R U . . .
C37 C 0.45683(14) 0.3855(3) 0.36173(14) 0.0613(7) Uani 1 1 d . . . . .
H37 H 0.471378 0.432719 0.330470 0.074 Uiso 1 1 calc R U . . .
C38 C 0.44666(13) 0.2484(3) 0.23799(11) 0.0519(5) Uani 1 1 d . . . . .
C39 C 0.39902(16) 0.3517(3) 0.22911(15) 0.0669(7) Uani 1 1 d . . . . .
H39 H 0.373729 0.371802 0.259286 0.080 Uiso 1 1 calc R U . . .
C40 C 0.3874(2) 0.4255(4) 0.17810(19) 0.0902(13) Uani 1 1 d . . . . .
H40 H 0.355160 0.493253 0.174898 0.108 Uiso 1 1 calc R U . . .
C41 C 0.4226(3) 0.3998(6) 0.13279(19) 0.1085(19) Uani 1 1 d . . . . .
H41 H 0.415138 0.450122 0.098588 0.130 Uiso 1 1 calc R U . . .
C42 C 0.4703(3) 0.2968(6) 0.13821(15) 0.1017(16) Uani 1 1 d . . . . .
H42 H 0.494561 0.277373 0.107292 0.122 Uiso 1 1 calc R U . . .
C43 C 0.48165(18) 0.2223(4) 0.19005(12) 0.0707(8) Uani 1 1 d . . . . .
H43 H 0.513402 0.153459 0.192749 0.085 Uiso 1 1 calc R U . . .
C44 C 0.53455(11) 0.1142(3) 0.31545(10) 0.0467(5) Uani 1 1 d . . . . .
C45 C 0.58703(13) 0.1882(3) 0.29747(14) 0.0611(6) Uani 1 1 d . . . . .
H45 H 0.578089 0.260185 0.271397 0.073 Uiso 1 1 calc R U . . .
C46 C 0.65235(15) 0.1599(4) 0.31651(18) 0.0757(9) Uani 1 1 d . . . . .
H46 H 0.685698 0.212553 0.303090 0.091 Uiso 1 1 calc R U . . .
C47 C 0.66739(16) 0.0558(4) 0.35460(18) 0.0767(9) Uani 1 1 d . . . . .
H47 H 0.710958 0.035313 0.366816 0.092 Uiso 1 1 calc R U . . .
C48 C 0.61735(17) -0.0190(4) 0.37493(16) 0.0716(8) Uani 1 1 d . . . . .
H48 H 0.626941 -0.089396 0.401694 0.086 Uiso 1 1 calc R U . . .
C49 C 0.55197(14) 0.0107(3) 0.35532(13) 0.0589(6) Uani 1 1 d . . . . .
H49 H 0.518866 -0.040997 0.369615 0.071 Uiso 1 1 calc R U . . .
C50 C 0.42986(15) -0.1064(3) 0.27254(12) 0.0577(6) Uani 1 1 d . . . . .
H50 H 0.474592 -0.121053 0.271207 0.069 Uiso 1 1 calc R U . . .
C51 C 0.40883(12) 0.0242(2) 0.28665(10) 0.0446(5) Uani 1 1 d . . . . .
C52 C 0.34061(13) 0.0394(3) 0.28636(11) 0.0533(6) Uani 1 1 d . . . . .
H52 H 0.323881 0.125222 0.295000 0.064 Uiso 1 1 calc R U . . .
C53 C 0.29691(16) -0.0691(4) 0.27365(12) 0.0671(8) Uani 1 1 d . . . . .
H53 H 0.251996 -0.054798 0.273838 0.081 Uiso 1 1 calc R U . . .
C54 C 0.32014(19) -0.1966(4) 0.26088(12) 0.0729(9) Uani 1 1 d . . . . .
H54 H 0.291188 -0.269396 0.252659 0.087 Uiso 1 1 calc R U . . .
C55 C 0.38709(19) -0.2163(3) 0.26029(14) 0.0711(8) Uani 1 1 d . . . . .
H55 H 0.403391 -0.302554 0.251751 0.085 Uiso 1 1 calc R U . . .
B1 B 0.45734(12) 0.1581(3) 0.29796(11) 0.0435(5) Uani 1 1 d . . . . .

loop_
_atom_site_aniso_label
_atom_site_aniso_U_11
_atom_site_aniso_U_22
_atom_site_aniso_U_33
_atom_site_aniso_U_23
_atom_site_aniso_U_13
_atom_site_aniso_U_12
Co1 0.04339(19) 0.0480(2) 0.04047(18) -0.00688(11) 0.00704(13) 0.00094(11)
O1 0.0872(15) 0.0683(13) 0.0483(10) 0.0053(8) 0.0077(10) 0.0225(11)
O2 0.0627(11) 0.0642(11) 0.0556(10) 0.0140(9) 0.0066(9) 0.0094(9)
N1 0.0413(9) 0.0594(12) 0.0376(9) -0.0011(7) 0.0057(7) -0.0011(8)
N2 0.0511(10) 0.0531(11) 0.0439(9) 0.0067(8) 0.0015(8) 0.0042(8)
N3 0.0513(10) 0.0503(10) 0.0416(9) -0.0108(8) 0.0011(8) 0.0005(8)
N4 0.0418(8) 0.0430(9) 0.0311(7) 0.0006(6) 0.0022(7) -0.0036(6)
C1 0.0467(11) 0.0533(12) 0.0476(11) 0.0019(9) 0.0042(9) 0.0019(9)
C2 0.0491(11) 0.0618(14) 0.0506(12) 0.0096(11) 0.0034(10) -0.0077(10)
C3 0.0626(15) 0.0584(15) 0.0702(17) 0.0138(13) 0.0114(13) 0.0060(12)
C4 0.0657(16) 0.0542(14) 0.0749(18) 0.0013(13) 0.0167(14) 0.0048(12)
C5 0.0467(12) 0.0552(14) 0.0729(17) -0.0091(12) 0.0119(12) -0.0023(10)
C6 0.0589(14) 0.0615(15) 0.0556(13) 0.0034(11) 0.0047(11) 0.0049(12)
C7 0.0659(17) 0.084(2) 0.0614(16) -0.0143(15) 0.0132(14) 0.0060(15)
C8 0.192(6) 0.161(5) 0.060(2) 0.003(3) 0.018(3) 0.086(5)
C9 0.075(2) 0.118(3) 0.086(2) -0.005(2) 0.0331(19) 0.008(2)
C10 0.120(4) 0.146(4) 0.145(5) -0.090(4) 0.055(4) -0.045(4)
C11 0.0561(14) 0.111(3) 0.0460(13) 0.0079(15) 0.0103(11) -0.0143(16)
C12 0.0658(19) 0.144(4) 0.069(2) 0.023(2) 0.0088(16) -0.042(2)
C13 0.0585(16) 0.120(3) 0.0711(19) 0.011(2) -0.0056(15) -0.0374(19)
C14 0.0535(13) 0.091(2) 0.0475(13) 0.0047(13) -0.0074(11) -0.0199(14)
C15 0.0409(10) 0.0551(12) 0.0379(10) 0.0013(8) 0.0009(8) -0.0026(8)
C16 0.0457(11) 0.0660(15) 0.0397(10) 0.0077(9) -0.0034(9) -0.0081(10)
C17 0.0502(11) 0.0559(12) 0.0375(9) -0.0084(9) 0.0110(9) -0.0017(10)
C18 0.0388(9) 0.0446(11) 0.0520(11) -0.0079(9) 0.0050(9) -0.0021(8)
C19 0.0653(17) 0.0530(15) 0.099(2) -0.0270(16) 0.0063(16) -0.0020(12)
C20 0.073(2) 0.0403(14) 0.157(5) -0.006(2) 0.003(2) -0.0008(13)
C21 0.079(2) 0.068(2) 0.126(4) 0.034(2) 0.012(2) 0.0103(18)
C22 0.086(2) 0.078(2) 0.0672(18) 0.0249(16) 0.0100(16) 0.0182(17)
C23 0.0536(12) 0.0512(12) 0.0477(11) 0.0098(10) -0.0015(10) -0.0106(10)
C24 0.0487(11) 0.0396(10) 0.0531(12) -0.0024(9) 0.0005(10) -0.0018(8)
C25 0.0561(13) 0.0486(13) 0.0722(17) 0.0009(12) 0.0001(12) -0.0093(11)
C26 0.0547(14) 0.0544(15) 0.098(2) -0.0121(15) -0.0065(15) -0.0106(12)
C27 0.0619(16) 0.0673(17) 0.0696(18) -0.0196(14) -0.0135(14) -0.0008(13)
C28 0.0651(15) 0.0688(16) 0.0482(12) -0.0165(12) -0.0042(12) -0.0007(13)
C29 0.072(2) 0.106(3) 0.0459(18) -0.0027(18) -0.0084(17) 0.008(2)
C30 0.248(10) 0.083(4) 0.054(3) 0.022(3) 0.034(4) 0.069(5)
C31 0.115(7) 0.190(12) 0.062(4) 0.009(5) 0.015(4) -0.061(7)
C32 0.0393(9) 0.0540(12) 0.0471(11) -0.0117(9) -0.0020(9) 0.0011(9)
C33 0.0519(12) 0.0710(16) 0.0465(12) -0.0129(11) 0.0031(10) -0.0031(11)
C34 0.0535(14) 0.122(3) 0.0504(14) -0.0245(17) 0.0063(12) 0.0021(17)
C35 0.0562(15) 0.120(3) 0.077(2) -0.055(2) -0.0034(15) 0.0136(18)
C36 0.0628(17) 0.073(2) 0.098(3) -0.0444(19) -0.0094(18) 0.0075(14)
C37 0.0539(13) 0.0554(14) 0.0727(17) -0.0189(13) -0.0038(12) 0.0003(11)
C38 0.0529(12) 0.0556(13) 0.0452(11) -0.0025(10) -0.0051(10) -0.0156(10)
C39 0.0643(16) 0.0649(17) 0.0670(17) 0.0087(14) -0.0156(14) -0.0065(13)
C40 0.104(3) 0.076(2) 0.081(2) 0.0240(19) -0.039(2) -0.022(2)
C41 0.147(4) 0.100(3) 0.068(2) 0.029(2) -0.038(3) -0.055(3)
C42 0.137(4) 0.123(4) 0.0461(15) -0.0040(19) 0.010(2) -0.057(3)
C43 0.084(2) 0.082(2) 0.0463(13) -0.0102(13) 0.0072(13) -0.0244(17)
C44 0.0438(10) 0.0485(11) 0.0475(11) -0.0075(9) 0.0026(9) 0.0009(9)
C45 0.0459(12) 0.0640(16) 0.0728(17) 0.0039(13) 0.0022(12) -0.0031(11)
C46 0.0444(13) 0.085(2) 0.098(2) 0.0083(19) 0.0065(14) -0.0027(13)
C47 0.0492(14) 0.091(2) 0.088(2) 0.0030(18) -0.0005(15) 0.0130(15)
C48 0.0664(18) 0.079(2) 0.0680(18) 0.0084(16) -0.0016(15) 0.0155(15)
C49 0.0550(14) 0.0675(16) 0.0539(13) 0.0020(12) 0.0034(11) 0.0026(12)
C50 0.0645(15) 0.0521(13) 0.0562(14) -0.0117(11) 0.0051(12) -0.0063(11)
C51 0.0464(11) 0.0502(11) 0.0370(9) -0.0046(8) 0.0030(8) -0.0068(9)
C52 0.0470(12) 0.0663(16) 0.0464(12) -0.0053(10) 0.0031(10) -0.0098(10)
C53 0.0582(15) 0.096(2) 0.0475(13) -0.0024(14) 0.0056(12) -0.0302(15)
C54 0.096(2) 0.0739(19) 0.0479(13) -0.0012(12) 0.0016(14) -0.0450(18)
C55 0.096(2) 0.0538(15) 0.0631(16) -0.0109(13) 0.0052(16) -0.0204(15)
B1 0.0418(11) 0.0453(12) 0.0430(11) -0.0063(9) 0.0016(9) -0.0037(9)

loop_
_atom_type_symbol
_atom_type_description
_atom_type_scat_dispersion_real
_atom_type_scat_dispersion_imag
_atom_type_scat_source
C C 0.0033 0.0016 'International Tables Vol C Tables 4.2.6.8 and 6.1.1.4'
H H 0.0000 0.0000 'International Tables Vol C Tables 4.2.6.8 and 6.1.1.4'
B B 0.0013 0.0007 'International Tables Vol C Tables 4.2.6.8 and 6.1.1.4'
Co Co 0.3494 0.9721 'International Tables Vol C Tables 4.2.6.8 and 6.1.1.4'
N N 0.0061 0.0033 'International Tables Vol C Tables 4.2.6.8 and 6.1.1.4'
O O 0.0106 0.0060 'International Tables Vol C Tables 4.2.6.8 and 6.1.1.4'

loop_
_geom_angle_atom_site_label_1
_geom_angle_atom_site_label_2
_geom_angle_atom_site_label_3
_geom_angle
_geom_angle_site_symmetry_1
_geom_angle_site_symmetry_3
_geom_angle_publ_flag
O1 Co1 O2 87.33(9) . . ?
O1 Co1 N1 96.18(10) . . ?
O1 Co1 N2 99.57(9) . . ?
O1 Co1 N3 97.47(11) . . ?
O1 Co1 N4 175.59(9) . . ?
O2 Co1 N1 88.44(9) . . ?
O2 Co1 N2 170.40(9) . . ?
O2 Co1 N3 87.85(9) . . ?
O2 Co1 N4 88.32(8) . . ?
N1 Co1 N2 84.21(9) . . ?
N3 Co1 N1 165.66(8) . . ?
N3 Co1 N2 97.78(9) . . ?
N4 Co1 N1 84.39(8) . . ?
N4 Co1 N2 84.83(8) . . ?
N4 Co1 N3 81.67(8) . . ?
C1 O1 Co1 110.27(16) . . ?
C2 O2 Co1 107.67(17) . . ?
C11 N1 Co1 128.31(19) . . ?
C11 N1 C15 119.2(2) . . ?
C15 N1 Co1 112.23(16) . . ?
C18 N2 Co1 109.92(16) . . ?
C18 N2 C22 118.5(3) . . ?
C22 N2 Co1 128.4(2) . . ?
C24 N3 Co1 111.63(16) . . ?
C24 N3 C28 119.0(2) . . ?
C28 N3 Co1 129.2(2) . . ?
C16 N4 Co1 108.06(14) . . ?
C17 N4 Co1 108.01(13) . . ?
C17 N4 C16 111.87(18) . . ?
C23 N4 Co1 106.72(14) . . ?
C23 N4 C16 111.61(18) . . ?
C23 N4 C17 110.34(19) . . ?
O1 C1 C6 120.6(2) . . ?
C2 C1 O1 115.5(2) . . ?
C2 C1 C6 124.0(3) . . ?
O2 C2 C1 119.2(3) . . ?
O2 C2 C3 124.2(2) . . ?
C1 C2 C3 116.6(3) . . ?
C2 C3 H3 119.8 . . ?
C4 C3 C2 120.3(3) . . ?
C4 C3 H3 119.8 . . ?
C3 C4 H4 118.9 . . ?
C3 C4 C5 122.2(3) . . ?
C5 C4 H4 118.9 . . ?
C4 C5 C7 119.0(3) . . ?
C6 C5 C4 116.1(3) . . ?
C6 C5 C7 124.9(3) . . ?
C1 C6 H6 119.6 . . ?
C5 C6 C1 120.7(3) . . ?
C5 C6 H6 119.6 . . ?
C5 C7 C8 110.5(3) . . ?
C5 C7 C9 111.6(3) . . ?
C9 C7 C8 108.2(4) . . ?
C10 C7 C5 111.6(3) . . ?
C10 C7 C8 105.5(5) . . ?
C10 C7 C9 109.3(4) . . ?
C7 C8 H8A 109.5 . . ?
C7 C8 H8B 109.5 . . ?
C7 C8 H8C 109.5 . . ?
H8A C8 H8B 109.5 . . ?
H8A C8 H8C 109.5 . . ?
H8B C8 H8C 109.5 . . ?
C7 C9 H9A 109.5 . . ?
C7 C9 H9B 109.5 . . ?
C7 C9 H9C 109.5 . . ?
H9A C9 H9B 109.5 . . ?
H9A C9 H9C 109.5 . . ?
H9B C9 H9C 109.5 . . ?
C7 C10 H10A 109.5 . . ?
C7 C10 H10B 109.5 . . ?
C7 C10 H10C 109.5 . . ?
H10A C10 H10B 109.5 . . ?
H10A C10 H10C 109.5 . . ?
H10B C10 H10C 109.5 . . ?
N1 C11 H11 119.6 . . ?
N1 C11 C12 120.9(3) . . ?
N1 C11 C31 124.4(4) . . ?
C12 C11 H11 119.6 . . ?
C12 C11 C31 114.1(4) . . ?
C11 C12 H12 120.0 . . ?
C13 C12 C11 120.0(3) . . ?
C13 C12 H12 120.0 . . ?
C12 C13 H13 120.6 . . ?
C12 C13 C14 118.7(3) . . ?
C14 C13 H13 120.6 . . ?
C13 C14 H14 120.4 . . ?
C13 C14 C15 119.2(3) . . ?
C15 C14 H14 120.4 . . ?
N1 C15 C14 122.0(2) . . ?
N1 C15 C16 116.0(2) . . ?
C14 C15 C16 122.0(2) . . ?
N4 C16 C15 110.71(19) . . ?
N4 C16 H16A 109.5 . . ?
N4 C16 H16B 109.5 . . ?
C15 C16 H16A 109.5 . . ?
C15 C16 H16B 109.5 . . ?
H16A C16 H16B 108.1 . . ?
N4 C17 H17A 109.5 . . ?
N4 C17 H17B 109.5 . . ?
N4 C17 C18 110.92(18) . . ?
H17A C17 H17B 108.0 . . ?
C18 C17 H17A 109.5 . . ?
C18 C17 H17B 109.5 . . ?
N2 C18 C17 114.7(2) . . ?
N2 C18 C19 122.6(3) . . ?
C19 C18 C17 122.6(3) . . ?
C18 C19 H19 121.2 . . ?
C18 C19 C20 117.6(4) . . ?
C20 C19 H19 121.2 . . ?
C19 C20 H20 120.4 . . ?
C21 C20 C19 119.1(3) . . ?
C21 C20 H20 120.4 . . ?
C20 C21 H21 119.0 . . ?
C20 C21 C22 121.9(4) . . ?
C22 C21 H21 119.0 . . ?
N2 C22 C21 120.0(4) . . ?
N2 C22 H22 120.0 . . ?
N2 C22 C30 123.0(4) . . ?
C21 C22 H22 120.0 . . ?
C21 C22 C30 116.9(4) . . ?
N4 C23 H23A 110.0 . . ?
N4 C23 H23B 110.0 . . ?
N4 C23 C24 108.45(19) . . ?
H23A C23 H23B 108.4 . . ?
C24 C23 H23A 110.0 . . ?
C24 C23 H23B 110.0 . . ?
N3 C24 C23 115.5(2) . . ?
N3 C24 C25 122.8(2) . . ?
C25 C24 C23 121.7(2) . . ?
C24 C25 H25 121.0 . . ?
C24 C25 C26 118.0(3) . . ?
C26 C25 H25 121.0 . . ?
C25 C26 H26 120.2 . . ?
C27 C26 C25 119.6(3) . . ?
C27 C26 H26 120.2 . . ?
C26 C27 H27 119.9 . . ?
C26 C27 C28 120.2(3) . . ?
C28 C27 H27 119.9 . . ?
N3 C28 C27 120.3(3) . . ?
N3 C28 H28 119.9 . . ?
N3 C28 C29 119.8(3) . . ?
C27 C28 H28 119.9 . . ?
C27 C28 C29 119.7(3) . . ?
C28 C29 H29A 109.5 . . ?
C28 C29 H29B 109.5 . . ?
C28 C29 H29C 109.5 . . ?
H29A C29 H29B 109.5 . . ?
H29A C29 H29C 109.5 . . ?
H29B C29 H29C 109.5 . . ?
C22 C30 H30A 109.5 . . ?
C22 C30 H30B 109.5 . . ?
C22 C30 H30C 109.5 . . ?
H30A C30 H30B 109.5 . . ?
H30A C30 H30C 109.5 . . ?
H30B C30 H30C 109.5 . . ?
C11 C31 H31A 109.5 . . ?
C11 C31 H31B 109.5 . . ?
C11 C31 H31C 109.5 . . ?
H31A C31 H31B 109.5 . . ?
H31A C31 H31C 109.5 . . ?
H31B C31 H31C 109.5 . . ?
C33 C32 B1 122.1(2) . . ?
C37 C32 C33 115.3(2) . . ?
C37 C32 B1 121.9(2) . . ?
C32 C33 H33 118.8 . . ?
C34 C33 C32 122.5(3) . . ?
C34 C33 H33 118.8 . . ?
C33 C34 H34 119.8 . . ?
C35 C34 C33 120.4(4) . . ?
C35 C34 H34 119.8 . . ?
C34 C35 H35 120.5 . . ?
C36 C35 C34 118.9(3) . . ?
C36 C35 H35 120.5 . . ?
C35 C36 H36 119.8 . . ?
C35 C36 C37 120.5(3) . . ?
C37 C36 H36 119.8 . . ?
C32 C37 C36 122.4(3) . . ?
C32 C37 H37 118.8 . . ?
C36 C37 H37 118.8 . . ?
C39 C38 C43 114.6(3) . . ?
C39 C38 B1 122.7(2) . . ?
C43 C38 B1 122.5(3) . . ?
C38 C39 H39 118.1 . . ?
C40 C39 C38 123.8(4) . . ?
C40 C39 H39 118.1 . . ?
C39 C40 H40 119.7 . . ?
C41 C40 C39 120.5(5) . . ?
C41 C40 H40 119.7 . . ?
C40 C41 H41 120.5 . . ?
C40 C41 C42 118.9(4) . . ?
C42 C41 H41 120.5 . . ?
C41 C42 H42 119.9 . . ?
C41 C42 C43 120.2(4) . . ?
C43 C42 H42 119.9 . . ?
C38 C43 H43 119.0 . . ?
C42 C43 C38 122.0(4) . . ?
C42 C43 H43 119.0 . . ?
C45 C44 B1 122.9(2) . . ?
C49 C44 C45 114.7(2) . . ?
C49 C44 B1 121.9(2) . . ?
C44 C45 H45 118.3 . . ?
C44 C45 C46 123.3(3) . . ?
C46 C45 H45 118.3 . . ?
C45 C46 H46 119.9 . . ?
C47 C46 C45 120.1(3) . . ?
C47 C46 H46 119.9 . . ?
C46 C47 H47 120.4 . . ?
C46 C47 C48 119.1(3) . . ?
C48 C47 H47 120.4 . . ?
C47 C48 H48 120.0 . . ?
C47 C48 C49 120.0(3) . . ?
C49 C48 H48 120.0 . . ?
C44 C49 C48 122.7(3) . . ?
C44 C49 H49 118.6 . . ?
C48 C49 H49 118.6 . . ?
C51 C50 H50 118.5 . . ?
C51 C50 C55 123.0(3) . . ?
C55 C50 H50 118.5 . . ?
C50 C51 C52 115.2(2) . . ?
C50 C51 B1 124.4(2) . . ?
C52 C51 B1 120.2(2) . . ?
C51 C52 H52 118.7 . . ?
C53 C52 C51 122.6(3) . . ?
C53 C52 H52 118.7 . . ?
C52 C53 H53 120.0 . . ?
C54 C53 C52 120.0(3) . . ?
C54 C53 H53 120.0 . . ?
C53 C54 H54 120.3 . . ?
C53 C54 C55 119.5(3) . . ?
C55 C54 H54 120.3 . . ?
C50 C55 H55 120.2 . . ?
C54 C55 C50 119.7(3) . . ?
C54 C55 H55 120.2 . . ?
C32 B1 C44 102.16(17) . . ?
C32 B1 C51 111.79(19) . . ?
C38 B1 C32 112.4(2) . . ?
C38 B1 C44 113.1(2) . . ?
C38 B1 C51 105.09(18) . . ?
C51 B1 C44 112.6(2) . . ?

loop_
_geom_bond_atom_site_label_1
_geom_bond_atom_site_label_2
_geom_bond_distance
_geom_bond_site_symmetry_2
_geom_bond_publ_flag
Co1 O1 1.856(2) . ?
Co1 O2 1.929(2) . ?
Co1 N1 2.023(2) . ?
Co1 N2 2.054(2) . ?
Co1 N3 2.016(2) . ?
Co1 N4 1.9833(18) . ?
O1 C1 1.374(3) . ?
O2 C2 1.332(3) . ?
N1 C11 1.335(3) . ?
N1 C15 1.341(3) . ?
N2 C18 1.348(3) . ?
N2 C22 1.363(4) . ?
N3 C24 1.350(3) . ?
N3 C28 1.352(3) . ?
N4 C16 1.488(3) . ?
N4 C17 1.482(3) . ?
N4 C23 1.480(3) . ?
C1 C2 1.371(4) . ?
C1 C6 1.392(4) . ?
C2 C3 1.408(4) . ?
C3 H3 0.9300 . ?
C3 C4 1.400(5) . ?
C4 H4 0.9300 . ?
C4 C5 1.423(5) . ?
C5 C6 1.391(4) . ?
C5 C7 1.510(4) . ?
C6 H6 0.9300 . ?
C7 C8 1.534(6) . ?
C7 C9 1.529(5) . ?
C7 C10 1.505(6) . ?
C8 H8A 0.9600 . ?
C8 H8B 0.9600 . ?
C8 H8C 0.9600 . ?
C9 H9A 0.9600 . ?
C9 H9B 0.9600 . ?
C9 H9C 0.9600 . ?
C10 H10A 0.9600 . ?
C10 H10B 0.9600 . ?
C10 H10C 0.9600 . ?
C11 H11 0.9300 . ?
C11 C12 1.388(5) . ?
C11 C31 1.522(9) . ?
C12 H12 0.9300 . ?
C12 C13 1.369(5) . ?
C13 H13 0.9300 . ?
C13 C14 1.370(4) . ?
C14 H14 0.9300 . ?
C14 C15 1.378(3) . ?
C15 C16 1.497(3) . ?
C16 H16A 0.9700 . ?
C16 H16B 0.9700 . ?
C17 H17A 0.9700 . ?
C17 H17B 0.9700 . ?
C17 C18 1.485(4) . ?
C18 C19 1.376(4) . ?
C19 H19 0.9300 . ?
C19 C20 1.406(6) . ?
C20 H20 0.9300 . ?
C20 C21 1.330(7) . ?
C21 H21 0.9300 . ?
C21 C22 1.371(6) . ?
C22 H22 0.9300 . ?
C22 C30 1.459(7) . ?
C23 H23A 0.9700 . ?
C23 H23B 0.9700 . ?
C23 C24 1.507(3) . ?
C24 C25 1.373(4) . ?
C25 H25 0.9300 . ?
C25 C26 1.394(4) . ?
C26 H26 0.9300 . ?
C26 C27 1.359(5) . ?
C27 H27 0.9300 . ?
C27 C28 1.394(5) . ?
C28 H28 0.9300 . ?
C28 C29 1.518(6) . ?
C29 H29A 0.9600 . ?
C29 H29B 0.9600 . ?
C29 H29C 0.9600 . ?
C30 H30A 0.9600 . ?
C30 H30B 0.9600 . ?
C30 H30C 0.9600 . ?
C31 H31A 0.9600 . ?
C31 H31B 0.9600 . ?
C31 H31C 0.9600 . ?
C32 C33 1.397(4) . ?
C32 C37 1.394(4) . ?
C32 B1 1.640(3) . ?
C33 H33 0.9300 . ?
C33 C34 1.389(4) . ?
C34 H34 0.9300 . ?
C34 C35 1.376(6) . ?
C35 H35 0.9300 . ?
C35 C36 1.366(6) . ?
C36 H36 0.9300 . ?
C36 C37 1.396(4) . ?
C37 H37 0.9300 . ?
C38 C39 1.399(4) . ?
C38 C43 1.402(4) . ?
C38 B1 1.638(4) . ?
C39 H39 0.9300 . ?
C39 C40 1.381(5) . ?
C40 H40 0.9300 . ?
C40 C41 1.352(8) . ?
C41 H41 0.9300 . ?
C41 C42 1.394(8) . ?
C42 H42 0.9300 . ?
C42 C43 1.401(6) . ?
C43 H43 0.9300 . ?
C44 C45 1.389(4) . ?
C44 C49 1.386(4) . ?
C44 B1 1.648(3) . ?
C45 H45 0.9300 . ?
C45 C46 1.393(4) . ?
C46 H46 0.9300 . ?
C46 C47 1.357(5) . ?
C47 H47 0.9300 . ?
C47 C48 1.376(5) . ?
C48 H48 0.9300 . ?
C48 C49 1.400(4) . ?
C49 H49 0.9300 . ?
C50 H50 0.9300 . ?
C50 C51 1.388(4) . ?
C50 C55 1.392(4) . ?
C51 C52 1.403(4) . ?
C51 B1 1.641(3) . ?
C52 H52 0.9300 . ?
C52 C53 1.394(4) . ?
C53 H53 0.9300 . ?
C53 C54 1.368(5) . ?
C54 H54 0.9300 . ?
C54 C55 1.385(6) . ?
C55 H55 0.9300 . ?

loop_
_geom_torsion_atom_site_label_1
_geom_torsion_atom_site_label_2
_geom_torsion_atom_site_label_3
_geom_torsion_atom_site_label_4
_geom_torsion
_geom_torsion_site_symmetry_1
_geom_torsion_site_symmetry_2
_geom_torsion_site_symmetry_3
_geom_torsion_site_symmetry_4
_geom_torsion_publ_flag
Co1 O1 C1 C2 3.0(3) . . . . ?
Co1 O1 C1 C6 -177.9(2) . . . . ?
Co1 O2 C2 C1 0.3(3) . . . . ?
Co1 O2 C2 C3 -178.4(2) . . . . ?
Co1 N1 C11 C12 -173.3(3) . . . . ?
Co1 N1 C11 C31 -3.1(8) . . . . ?
Co1 N1 C15 C14 173.5(2) . . . . ?
Co1 N1 C15 C16 -9.8(3) . . . . ?
Co1 N2 C18 C17 24.9(2) . . . . ?
Co1 N2 C18 C19 -157.9(2) . . . . ?
Co1 N2 C22 C21 157.2(3) . . . . ?
Co1 N2 C22 C30 -20.0(7) . . . . ?
Co1 N3 C24 C23 -6.1(3) . . . . ?
Co1 N3 C24 C25 172.9(2) . . . . ?
Co1 N3 C28 C27 -169.0(2) . . . . ?
Co1 N3 C28 C29 16.7(4) . . . . ?
Co1 N4 C16 C15 -31.5(2) . . . . ?
Co1 N4 C17 C18 31.8(2) . . . . ?
Co1 N4 C23 C24 40.2(2) . . . . ?
O1 C1 C2 O2 -2.2(4) . . . . ?
O1 C1 C2 C3 176.6(3) . . . . ?
O1 C1 C6 C5 -178.8(3) . . . . ?
O2 Co1 O1 C1 -2.3(2) . . . . ?
O2 C2 C3 C4 -178.3(3) . . . . ?
N1 Co1 O1 C1 -90.4(2) . . . . ?
N1 C11 C12 C13 0.4(7) . . . . ?
N1 C15 C16 N4 27.9(3) . . . . ?
N2 Co1 O1 C1 -175.56(19) . . . . ?
N2 C18 C19 C20 -2.9(4) . . . . ?
N3 Co1 O1 C1 85.2(2) . . . . ?
N3 C24 C25 C26 -1.7(4) . . . . ?
N4 C17 C18 N2 -38.8(3) . . . . ?
N4 C17 C18 C19 144.0(2) . . . . ?
N4 C23 C24 N3 -22.8(3) . . . . ?
N4 C23 C24 C25 158.2(2) . . . . ?
C1 C2 C3 C4 2.9(4) . . . . ?
C2 C1 C6 C5 0.2(4) . . . . ?
C2 C3 C4 C5 -1.3(5) . . . . ?
C3 C4 C5 C6 -1.0(4) . . . . ?
C3 C4 C5 C7 178.9(3) . . . . ?
C4 C5 C6 C1 1.5(4) . . . . ?
C4 C5 C7 C8 -179.3(4) . . . . ?
C4 C5 C7 C9 60.3(4) . . . . ?
C4 C5 C7 C10 -62.3(5) . . . . ?
C6 C1 C2 O2 178.7(3) . . . . ?
C6 C1 C2 C3 -2.4(4) . . . . ?
C6 C5 C7 C8 0.6(5) . . . . ?
C6 C5 C7 C9 -119.9(4) . . . . ?
C6 C5 C7 C10 117.6(5) . . . . ?
C7 C5 C6 C1 -178.3(3) . . . . ?
C11 N1 C15 C14 -0.8(4) . . . . ?
C11 N1 C15 C16 175.9(3) . . . . ?
C11 C12 C13 C14 0.0(8) . . . . ?
C12 C13 C14 C15 -0.9(7) . . . . ?
C13 C14 C15 N1 1.3(5) . . . . ?
C13 C14 C15 C16 -175.3(3) . . . . ?
C14 C15 C16 N4 -155.3(3) . . . . ?
C15 N1 C11 C12 0.0(5) . . . . ?
C15 N1 C11 C31 170.2(7) . . . . ?
C16 N4 C17 C18 -87.0(2) . . . . ?
C16 N4 C23 C24 158.1(2) . . . . ?
C17 N4 C16 C15 87.3(2) . . . . ?
C17 N4 C23 C24 -76.9(2) . . . . ?
C17 C18 C19 C20 174.0(3) . . . . ?
C18 N2 C22 C21 -0.6(5) . . . . ?
C18 N2 C22 C30 -177.9(6) . . . . ?
C18 C19 C20 C21 -1.0(5) . . . . ?
C19 C20 C21 C22 4.0(6) . . . . ?
C20 C21 C22 N2 -3.3(6) . . . . ?
C20 C21 C22 C30 174.1(6) . . . . ?
C22 N2 C18 C17 -173.5(3) . . . . ?
C22 N2 C18 C19 3.7(4) . . . . ?
C23 N4 C16 C15 -148.5(2) . . . . ?
C23 N4 C17 C18 148.10(19) . . . . ?
C23 C24 C25 C26 177.2(3) . . . . ?
C24 N3 C28 C27 5.2(4) . . . . ?
C24 N3 C28 C29 -169.0(3) . . . . ?
C24 C25 C26 C27 2.9(5) . . . . ?
C25 C26 C27 C28 -0.1(5) . . . . ?
C26 C27 C28 N3 -4.0(5) . . . . ?
C26 C27 C28 C29 170.2(3) . . . . ?
C28 N3 C24 C23 178.7(2) . . . . ?
C28 N3 C24 C25 -2.3(4) . . . . ?
C31 C11 C12 C13 -170.8(7) . . . . ?
C32 C33 C34 C35 0.9(5) . . . . ?
C33 C32 C37 C36 1.1(4) . . . . ?
C33 C32 B1 C38 151.2(2) . . . . ?
C33 C32 B1 C44 -87.3(3) . . . . ?
C33 C32 B1 C51 33.3(3) . . . . ?
C33 C34 C35 C36 0.6(5) . . . . ?
C34 C35 C36 C37 -1.2(5) . . . . ?
C35 C36 C37 C32 0.3(5) . . . . ?
C37 C32 C33 C34 -1.7(4) . . . . ?
C37 C32 B1 C38 -38.6(3) . . . . ?
C37 C32 B1 C44 82.9(3) . . . . ?
C37 C32 B1 C51 -156.5(2) . . . . ?
C38 C39 C40 C41 0.3(6) . . . . ?
C39 C38 C43 C42 1.4(4) . . . . ?
C39 C38 B1 C32 -31.7(3) . . . . ?
C39 C38 B1 C44 -146.7(2) . . . . ?
C39 C38 B1 C51 90.1(3) . . . . ?
C39 C40 C41 C42 0.7(6) . . . . ?
C40 C41 C42 C43 -0.6(6) . . . . ?
C41 C42 C43 C38 -0.5(6) . . . . ?
C43 C38 C39 C40 -1.3(4) . . . . ?
C43 C38 B1 C32 152.5(2) . . . . ?
C43 C38 B1 C44 37.5(3) . . . . ?
C43 C38 B1 C51 -85.7(3) . . . . ?
C44 C45 C46 C47 -0.1(6) . . . . ?
C45 C44 C49 C48 -1.4(4) . . . . ?
C45 C44 B1 C32 -96.0(3) . . . . ?
C45 C44 B1 C38 25.0(3) . . . . ?
C45 C44 B1 C51 143.9(2) . . . . ?
C45 C46 C47 C48 -1.4(6) . . . . ?
C46 C47 C48 C49 1.4(6) . . . . ?
C47 C48 C49 C44 0.1(5) . . . . ?
C49 C44 C45 C46 1.4(5) . . . . ?
C49 C44 B1 C32 75.6(3) . . . . ?
C49 C44 B1 C38 -163.4(2) . . . . ?
C49 C44 B1 C51 -44.5(3) . . . . ?
C50 C51 C52 C53 0.9(4) . . . . ?
C50 C51 B1 C32 -136.2(2) . . . . ?
C50 C51 B1 C38 101.6(3) . . . . ?
C50 C51 B1 C44 -21.8(3) . . . . ?
C51 C50 C55 C54 1.2(5) . . . . ?
C51 C52 C53 C54 0.1(4) . . . . ?
C52 C51 B1 C32 49.0(3) . . . . ?
C52 C51 B1 C38 -73.2(3) . . . . ?
C52 C51 B1 C44 163.3(2) . . . . ?
C52 C53 C54 C55 -0.5(5) . . . . ?
C53 C54 C55 C50 -0.1(5) . . . . ?
C55 C50 C51 C52 -1.5(4) . . . . ?
C55 C50 C51 B1 -176.6(3) . . . . ?
B1 C32 C33 C34 169.1(2) . . . . ?
B1 C32 C37 C36 -169.7(3) . . . . ?
B1 C38 C39 C40 -177.4(3) . . . . ?
B1 C38 C43 C42 177.5(3) . . . . ?
B1 C44 C45 C46 173.6(3) . . . . ?
B1 C44 C49 C48 -173.6(3) . . . . ?
B1 C51 C52 C53 176.2(2) . . . . ?
